data_4066027
loop_
_publ_author_name
'Tomson, Neil C.'
'Arnold, John'
'Bergman, Robert G.'

_publ_section_title
;
 Synthesis, Characterization, and Reactions of Isolable
 (\b-Diketiminato)Nb(III) Imido Complexes.
;
_journal_issue 21
_journal_name_full Organometallics
_journal_page_first 5010
_journal_page_last 5025
_journal_paper_doi 10.1021/om1002528
_journal_volume 29
_journal_year 2010
_chemical_formula_moiety 'C33 H50 N3 Nb O'
_chemical_formula_sum 'C33 H50 N3 Nb O'
_chemical_formula_weight 597.69
_chemical_name_systematic
; 
 ? 
;
_space_group_IT_number 15
_symmetry_cell_setting monoclinic
_symmetry_space_group_name_Hall '-C 2yc'
_symmetry_space_group_name_H-M 'C 1 2/c 1'
_atom_sites_solution_hydrogens geom
_atom_sites_solution_primary direct
_atom_sites_solution_secondary difmap
_audit_creation_method SHELXL-97
_cell_angle_alpha 90.00
_cell_angle_beta 114.7070(10)
_cell_angle_gamma 90.00
_cell_formula_units_Z 8
_cell_length_a 21.8286(13)
_cell_length_b 14.0567(8)
_cell_length_c 22.7630(13)
_cell_measurement_reflns_used 9955
_cell_measurement_temperature 125(2)
_cell_measurement_theta_max 50.766
_cell_measurement_theta_min 4.458
_cell_volume 6345.2(6)
_computing_cell_refinement 'Bruker APEX2 v. 2009.1'
_computing_data_collection 'Bruker APEX2 v. 2009.1'
_computing_data_reduction 'Bruker APEX2 v. 2009.1'
_computing_molecular_graphics ORTEP-32
_computing_publication_material CIFTAB
_computing_structure_refinement 'SHELXL-97 (Sheldrick, 2008)'
_computing_structure_solution 'SHELXS-97 (Sheldrick, 2008)'
_diffrn_ambient_temperature 125(2)
_diffrn_detector_area_resol_mean 8.366
_diffrn_measured_fraction_theta_full 1.000
_diffrn_measured_fraction_theta_max 1.000
_diffrn_measurement_device_type 'Bruker APEX-I CCD'
_diffrn_measurement_method '\f and \w scans'
_diffrn_radiation_monochromator graphite
_diffrn_radiation_source 'fine-focus sealed tube'
_diffrn_radiation_type MoK\a
_diffrn_radiation_wavelength 0.71073
_diffrn_reflns_av_R_equivalents 0.0838
_diffrn_reflns_av_sigmaI/netI 0.0387
_diffrn_reflns_limit_h_max 26
_diffrn_reflns_limit_h_min -26
_diffrn_reflns_limit_k_max 16
_diffrn_reflns_limit_k_min -16
_diffrn_reflns_limit_l_max 27
_diffrn_reflns_limit_l_min -27
_diffrn_reflns_number 65971
_diffrn_reflns_theta_full 25.38
_diffrn_reflns_theta_max 25.38
_diffrn_reflns_theta_min 1.78
_exptl_absorpt_coefficient_mu 0.407
_exptl_absorpt_correction_T_max 1
_exptl_absorpt_correction_T_min 0.8556
_exptl_absorpt_correction_type multi-scan
_exptl_absorpt_process_details SADABS
_exptl_crystal_colour yellow
_exptl_crystal_density_diffrn 1.251
_exptl_crystal_density_method 'not measured'
_exptl_crystal_description block
_exptl_crystal_F_000 2544
_exptl_crystal_size_max 0.15
_exptl_crystal_size_mid 0.08
_exptl_crystal_size_min 0.08
_refine_diff_density_max 1.348
_refine_diff_density_min -0.628
_refine_diff_density_rms 0.088
_refine_ls_extinction_method none
_refine_ls_goodness_of_fit_ref 1.481
_refine_ls_hydrogen_treatment constr
_refine_ls_matrix_type full
_refine_ls_number_parameters 395
_refine_ls_number_reflns 5839
_refine_ls_number_restraints 0
_refine_ls_restrained_S_all 1.481
_refine_ls_R_factor_all 0.0654
_refine_ls_R_factor_gt 0.0462
_refine_ls_shift/su_max 0.001
_refine_ls_shift/su_mean 0.000
_refine_ls_structure_factor_coef Fsqd
_refine_ls_weighting_details 'calc w=1/[\s^2^(Fo^2^)+(0.0520P)^2^+0.0000P] where P=(Fo^2^+2Fc^2^)/3'
_refine_ls_weighting_scheme calc
_refine_ls_wR_factor_gt 0.1198
_refine_ls_wR_factor_ref 0.1299
_reflns_number_gt 4552
_reflns_number_total 5839
_reflns_threshold_expression >2sigma(I)
_cod_data_source_file om1002528_si_001.cif
_cod_data_source_block '[(BDI)Nb(NtBu)(mu-O)]2'
_cod_original_sg_symbol_H-M 'C 2/c'
_cod_database_code 4066027

loop_
_symmetry_equiv_pos_as_xyz
'x, y, z'
'-x, y, -z+1/2'
'x+1/2, y+1/2, z'
'-x+1/2, y+1/2, -z+1/2'
'-x, -y, -z'
'x, -y, z-1/2'
'-x+1/2, -y+1/2, -z'
'x+1/2, -y+1/2, z-1/2'

loop_
_atom_site_label
_atom_site_type_symbol
_atom_site_fract_x
_atom_site_fract_y
_atom_site_fract_z
_atom_site_U_iso_or_equiv
_atom_site_adp_type
_atom_site_occupancy
_atom_site_symmetry_multiplicity
_atom_site_calc_flag
_atom_site_refinement_flags
_atom_site_disorder_assembly
_atom_site_disorder_group
Nb1 Nb 0.212390(15) 0.33304(2) 0.010934(14) 0.01878(12) Uani 1 1 d . . .
O1 O 0.23473(12) 0.19981(16) 0.03779(11) 0.0217(5) Uani 1 1 d . . .
N1 N 0.12603(15) 0.34875(19) -0.03956(14) 0.0243(7) Uani 1 1 d . A .
N2 N 0.20904(14) 0.36696(19) 0.10512(13) 0.0187(6) Uani 1 1 d . . .
N3 N 0.24311(15) 0.48427(19) 0.01577(13) 0.0231(7) Uani 1 1 d . . .
C1 C 0.0551(2) 0.3634(3) -0.0810(2) 0.0432(11) Uani 1 1 d . . .
C2 C 0.0209(4) 0.2555(7) -0.0863(4) 0.044(2) Uani 0.530(7) 1 d P A 1
H2A H 0.0149 0.2422 -0.0468 0.065 Uiso 0.530(7) 1 calc PR A 1
H2B H 0.0508 0.2075 -0.0917 0.065 Uiso 0.530(7) 1 calc PR A 1
H2C H -0.0230 0.2536 -0.1237 0.065 Uiso 0.530(7) 1 calc PR A 1
C3 C 0.0335(4) 0.3999(7) -0.1433(4) 0.044(2) Uani 0.530(7) 1 d P A 1
H3A H 0.0078 0.4584 -0.1469 0.066 Uiso 0.530(7) 1 calc PR A 1
H3B H 0.0048 0.3531 -0.1745 0.066 Uiso 0.530(7) 1 calc PR A 1
H3C H 0.0727 0.4140 -0.1522 0.066 Uiso 0.530(7) 1 calc PR A 1
C4 C 0.0239(4) 0.4161(6) -0.0375(4) 0.048(3) Uani 0.530(7) 1 d P A 1
H4A H 0.0465 0.3936 0.0072 0.072 Uiso 0.530(7) 1 calc PR A 1
H4B H -0.0244 0.4021 -0.0543 0.072 Uiso 0.530(7) 1 calc PR A 1
H4C H 0.0305 0.4849 -0.0389 0.072 Uiso 0.530(7) 1 calc PR A 1
C5 C 0.0062(5) 0.3171(8) -0.0710(5) 0.042(3) Uani 0.470(7) 1 d P A 2
H5A H 0.0109 0.3296 -0.0269 0.062 Uiso 0.470(7) 1 calc PR A 2
H5B H 0.0101 0.2485 -0.0766 0.062 Uiso 0.470(7) 1 calc PR A 2
H5C H -0.0380 0.3393 -0.1021 0.062 Uiso 0.470(7) 1 calc PR A 2
C6 C 0.0527(5) 0.3476(8) -0.1545(4) 0.043(3) Uani 0.470(7) 1 d P A 2
H6A H 0.0580 0.2798 -0.1614 0.064 Uiso 0.470(7) 1 calc PR A 2
H6B H 0.0894 0.3836 -0.1581 0.064 Uiso 0.470(7) 1 calc PR A 2
H6C H 0.0094 0.3701 -0.1871 0.064 Uiso 0.470(7) 1 calc PR A 2
C7 C 0.0461(4) 0.4810(6) -0.0829(5) 0.048(3) Uani 0.470(7) 1 d P A 2
H7A H 0.0457 0.5028 -0.0422 0.072 Uiso 0.470(7) 1 calc PR A 2
H7B H 0.0035 0.4986 -0.1189 0.072 Uiso 0.470(7) 1 calc PR A 2
H7C H 0.0837 0.5109 -0.0888 0.072 Uiso 0.470(7) 1 calc PR A 2
C8 C 0.22067(19) 0.2996(2) 0.15737(16) 0.0248(8) Uani 1 1 d . . .
C9 C 0.1682(2) 0.2402(3) 0.15499(18) 0.0328(9) Uani 1 1 d . . .
C10 C 0.1791(3) 0.1859(3) 0.2101(2) 0.0471(12) Uani 1 1 d . . .
H10A H 0.1441 0.1457 0.2098 0.056 Uiso 1 1 calc R . .
C11 C 0.2386(3) 0.1891(3) 0.2642(2) 0.0534(14) Uani 1 1 d . . .
H11A H 0.2442 0.1527 0.3013 0.064 Uiso 1 1 calc R . .
C12 C 0.2899(3) 0.2450(3) 0.26458(18) 0.0448(12) Uani 1 1 d . . .
H12A H 0.3316 0.2457 0.3019 0.054 Uiso 1 1 calc R . .
C13 C 0.2828(2) 0.3011(3) 0.21168(17) 0.0319(9) Uani 1 1 d . C .
C14 C 0.1024(2) 0.2321(3) 0.0959(2) 0.0404(10) Uani 1 1 d . . .
H14A H 0.1037 0.2776 0.0627 0.048 Uiso 1 1 calc R . .
C15 C 0.0945(2) 0.1314(3) 0.0679(2) 0.0548(13) Uani 1 1 d . . .
H15A H 0.1336 0.1163 0.0588 0.082 Uiso 1 1 calc R . .
H15B H 0.0533 0.1279 0.0278 0.082 Uiso 1 1 calc R . .
H15C H 0.0918 0.0857 0.0992 0.082 Uiso 1 1 calc R . .
C16 C 0.0413(2) 0.2583(3) 0.1103(2) 0.0541(13) Uani 1 1 d . . .
H16A H 0.0469 0.3230 0.1277 0.081 Uiso 1 1 calc R . .
H16B H 0.0382 0.2135 0.1419 0.081 Uiso 1 1 calc R . .
H16C H -0.0001 0.2549 0.0702 0.081 Uiso 1 1 calc R . .
C17 C 0.3411(2) 0.3601(3) 0.21398(19) 0.0407(11) Uani 1 1 d . . .
H17A H 0.3394 0.3683 0.1697 0.049 Uiso 1 1 calc R B 1
C18A C 0.4068(4) 0.2987(7) 0.2594(4) 0.041(3) Uani 0.484(11) 1 d P C 1
H18A H 0.4452 0.3167 0.2501 0.062 Uiso 0.484(11) 1 calc PR C 1
H18B H 0.3973 0.2308 0.2505 0.062 Uiso 0.484(11) 1 calc PR C 1
H18C H 0.4175 0.3115 0.3049 0.062 Uiso 0.484(11) 1 calc PR C 1
C18B C 0.3951(4) 0.3120(6) 0.2027(5) 0.045(3) Uani 0.516(11) 1 d P C 2
H18D H 0.4280 0.3592 0.2024 0.068 Uiso 0.516(11) 1 calc PR C 2
H18E H 0.3756 0.2791 0.1609 0.068 Uiso 0.516(11) 1 calc PR C 2
H18F H 0.4175 0.2656 0.2372 0.068 Uiso 0.516(11) 1 calc PR C 2
C19A C 0.3443(9) 0.4484(6) 0.2434(9) 0.047(4) Uani 0.60(3) 1 d P C 1
H19A H 0.3047 0.4863 0.2170 0.071 Uiso 0.60(3) 1 calc PR C 1
H19B H 0.3853 0.4819 0.2475 0.071 Uiso 0.60(3) 1 calc PR C 1
H19C H 0.3454 0.4388 0.2865 0.071 Uiso 0.60(3) 1 calc PR C 1
C19B C 0.3770(9) 0.4322(10) 0.2755(7) 0.033(4) Uani 0.40(3) 1 d P C 2
H19D H 0.3498 0.4900 0.2686 0.050 Uiso 0.40(3) 1 calc PR C 2
H19E H 0.4222 0.4490 0.2796 0.050 Uiso 0.40(3) 1 calc PR C 2
H19F H 0.3806 0.4006 0.3152 0.050 Uiso 0.40(3) 1 calc PR C 2
C20 C 0.1611(2) 0.4653(3) 0.16626(17) 0.0293(9) Uani 1 1 d . . .
H20A H 0.1673 0.4062 0.1910 0.044 Uiso 1 1 calc R . .
H20B H 0.1135 0.4838 0.1482 0.044 Uiso 1 1 calc R . .
H20C H 0.1886 0.5158 0.1949 0.044 Uiso 1 1 calc R . .
C21 C 0.18275(17) 0.4499(2) 0.11191(16) 0.0205(7) Uani 1 1 d . . .
C22 C 0.17646(17) 0.5294(2) 0.07321(16) 0.0228(8) Uani 1 1 d . . .
H22A H 0.1452 0.5762 0.0735 0.027 Uiso 1 1 calc R . .
C23 C 0.20961(19) 0.5495(3) 0.03421(18) 0.0289(9) Uani 1 1 d . . .
C24 C 0.2081(3) 0.6531(3) 0.0146(2) 0.0524(14) Uani 1 1 d . . .
H24A H 0.2329 0.6602 -0.0125 0.079 Uiso 1 1 calc R . .
H24B H 0.2293 0.6926 0.0534 0.079 Uiso 1 1 calc R . .
H24C H 0.1613 0.6733 -0.0098 0.079 Uiso 1 1 calc R . .
C25 C 0.28776(18) 0.5196(3) -0.01124(17) 0.0252(8) Uani 1 1 d . . .
C26 C 0.2623(2) 0.5432(3) -0.0776(2) 0.0422(11) Uani 1 1 d . . .
C27 C 0.3060(3) 0.5878(3) -0.1002(3) 0.0610(15) Uani 1 1 d . . .
H27A H 0.2898 0.6032 -0.1448 0.073 Uiso 1 1 calc R . .
C28 C 0.3701(4) 0.6095(4) -0.0602(3) 0.084(2) Uani 1 1 d . . .
H28A H 0.3983 0.6406 -0.0767 0.100 Uiso 1 1 calc R . .
C29 C 0.3951(3) 0.5867(3) 0.0043(3) 0.0615(15) Uani 1 1 d . . .
H29A H 0.4408 0.6009 0.0317 0.074 Uiso 1 1 calc R . .
C30 C 0.3547(2) 0.5430(3) 0.0306(2) 0.0429(11) Uani 1 1 d . . .
C31 C 0.1915(3) 0.5198(3) -0.12529(19) 0.0433(11) Uani 1 1 d . . .
H31A H 0.1663 0.4950 -0.1005 0.052 Uiso 1 1 calc R . .
C32 C 0.1933(3) 0.4409(3) -0.17145(19) 0.0532(14) Uani 1 1 d . . .
H32A H 0.2179 0.3859 -0.1462 0.080 Uiso 1 1 calc R . .
H32B H 0.2159 0.4647 -0.1977 0.080 Uiso 1 1 calc R . .
H32C H 0.1471 0.4220 -0.1998 0.080 Uiso 1 1 calc R . .
C33 C 0.1523(3) 0.6057(3) -0.1655(2) 0.0664(16) Uani 1 1 d . . .
H33A H 0.1510 0.6563 -0.1364 0.100 Uiso 1 1 calc R . .
H33B H 0.1062 0.5863 -0.1938 0.100 Uiso 1 1 calc R . .
H33C H 0.1749 0.6293 -0.1919 0.100 Uiso 1 1 calc R . .
C34 C 0.3828(2) 0.5228(3) 0.1021(2) 0.0487(12) Uani 1 1 d . . .
H34A H 0.3530 0.4751 0.1099 0.058 Uiso 1 1 calc R . .
C35 C 0.4513(3) 0.4836(6) 0.1264(3) 0.140(4) Uani 1 1 d . . .
H35A H 0.4666 0.4666 0.1721 0.210 Uiso 1 1 calc R . .
H35B H 0.4818 0.5313 0.1219 0.210 Uiso 1 1 calc R . .
H35C H 0.4512 0.4267 0.1015 0.210 Uiso 1 1 calc R . .
C36 C 0.3845(4) 0.6126(5) 0.1405(3) 0.114(3) Uani 1 1 d . . .
H36A H 0.4081 0.5991 0.1868 0.170 Uiso 1 1 calc R . .
H36B H 0.3383 0.6331 0.1305 0.170 Uiso 1 1 calc R . .
H36C H 0.4083 0.6631 0.1288 0.170 Uiso 1 1 calc R . .

loop_
_atom_site_aniso_label
_atom_site_aniso_U_11
_atom_site_aniso_U_22
_atom_site_aniso_U_33
_atom_site_aniso_U_23
_atom_site_aniso_U_13
_atom_site_aniso_U_12
Nb1 0.02070(19) 0.01579(18) 0.02156(19) -0.00094(12) 0.01053(14) -0.00114(13)
O1 0.0249(13) 0.0184(12) 0.0256(12) 0.0025(10) 0.0142(11) -0.0008(11)
N1 0.0245(16) 0.0258(17) 0.0237(16) -0.0016(12) 0.0111(13) -0.0001(13)
N2 0.0205(15) 0.0156(14) 0.0213(15) -0.0004(11) 0.0101(12) -0.0030(12)
N3 0.0284(17) 0.0180(16) 0.0276(16) -0.0034(12) 0.0164(13) -0.0025(13)
C1 0.029(2) 0.054(3) 0.036(2) -0.016(2) 0.0024(19) 0.014(2)
C2 0.025(4) 0.048(6) 0.047(5) 0.004(4) 0.004(4) -0.015(4)
C3 0.032(5) 0.058(7) 0.042(5) 0.003(5) 0.017(4) 0.001(5)
C4 0.038(5) 0.064(6) 0.040(5) -0.007(4) 0.015(4) 0.021(4)
C5 0.032(5) 0.047(7) 0.043(6) -0.004(5) 0.013(4) -0.004(5)
C6 0.026(5) 0.066(8) 0.029(5) -0.018(5) 0.003(4) -0.013(5)
C7 0.027(5) 0.041(6) 0.063(7) -0.008(5) 0.004(5) 0.008(4)
C8 0.036(2) 0.0197(18) 0.0238(19) 0.0013(15) 0.0171(17) 0.0054(16)
C9 0.049(3) 0.022(2) 0.034(2) -0.0003(16) 0.0250(19) -0.0024(18)
C10 0.084(4) 0.028(2) 0.049(3) 0.002(2) 0.047(3) -0.006(2)
C11 0.107(5) 0.033(2) 0.032(2) 0.0121(19) 0.041(3) 0.023(3)
C12 0.067(3) 0.042(3) 0.024(2) 0.0034(19) 0.018(2) 0.028(2)
C13 0.039(2) 0.033(2) 0.024(2) -0.0045(17) 0.0139(18) 0.0117(18)
C14 0.045(3) 0.037(2) 0.045(2) -0.0094(19) 0.024(2) -0.020(2)
C15 0.053(3) 0.055(3) 0.071(3) -0.029(3) 0.040(3) -0.024(2)
C16 0.055(3) 0.041(3) 0.075(3) -0.014(2) 0.035(3) -0.016(2)
C17 0.029(2) 0.065(3) 0.024(2) -0.011(2) 0.0067(17) 0.003(2)
C18A 0.029(5) 0.053(6) 0.033(6) -0.003(4) 0.004(4) 0.005(4)
C18B 0.046(6) 0.043(5) 0.062(7) 0.002(4) 0.038(5) 0.001(4)
C19A 0.059(8) 0.031(5) 0.067(10) -0.013(5) 0.041(8) -0.008(5)
C19B 0.024(7) 0.038(6) 0.017(7) 0.005(5) -0.012(6) -0.004(5)
C20 0.040(2) 0.026(2) 0.028(2) -0.0016(16) 0.0205(18) 0.0012(18)
C21 0.0198(18) 0.0207(18) 0.0224(18) -0.0024(14) 0.0102(15) -0.0034(15)
C22 0.0253(19) 0.0182(18) 0.0277(19) -0.0004(14) 0.0138(16) 0.0016(15)
C23 0.038(2) 0.0192(19) 0.036(2) 0.0011(16) 0.0216(18) -0.0017(17)
C24 0.091(4) 0.021(2) 0.073(4) 0.004(2) 0.062(3) 0.004(2)
C25 0.034(2) 0.0222(19) 0.034(2) -0.0058(15) 0.0283(18) -0.0101(16)
C26 0.076(3) 0.018(2) 0.057(3) -0.0049(19) 0.052(3) -0.006(2)
C27 0.113(5) 0.034(3) 0.074(4) -0.010(2) 0.076(4) -0.023(3)
C28 0.145(6) 0.042(3) 0.133(6) -0.036(3) 0.126(5) -0.049(4)
C29 0.068(4) 0.044(3) 0.105(4) -0.035(3) 0.068(3) -0.032(3)
C30 0.052(3) 0.026(2) 0.071(3) -0.016(2) 0.047(3) -0.017(2)
C31 0.078(3) 0.026(2) 0.040(2) 0.0053(18) 0.038(2) 0.005(2)
C32 0.101(4) 0.033(2) 0.034(2) 0.0049(19) 0.036(3) 0.013(3)
C33 0.118(5) 0.037(3) 0.062(3) 0.014(2) 0.055(3) 0.024(3)
C34 0.036(3) 0.046(3) 0.069(3) -0.011(2) 0.026(2) -0.019(2)
C35 0.054(4) 0.241(10) 0.093(5) -0.040(6) -0.001(4) 0.044(5)
C36 0.217(9) 0.080(5) 0.089(5) -0.019(4) 0.108(6) -0.022(5)

loop_
_atom_type_symbol
_atom_type_description
_atom_type_scat_dispersion_real
_atom_type_scat_dispersion_imag
_atom_type_scat_source
C C 0.0033 0.0016 'International Tables Vol C Tables 4.2.6.8 and 6.1.1.4'
H H 0.0000 0.0000 'International Tables Vol C Tables 4.2.6.8 and 6.1.1.4'
N N 0.0061 0.0033 'International Tables Vol C Tables 4.2.6.8 and 6.1.1.4'
O O 0.0106 0.0060 'International Tables Vol C Tables 4.2.6.8 and 6.1.1.4'
Nb Nb -2.0727 0.6215 'International Tables Vol C Tables 4.2.6.8 and 6.1.1.4'

loop_
_geom_angle_atom_site_label_1
_geom_angle_atom_site_label_2
_geom_angle_atom_site_label_3
_geom_angle
_geom_angle_site_symmetry_1
_geom_angle_site_symmetry_3
N1 Nb1 O1 112.47(11) . 7
N1 Nb1 O1 112.35(11) . .
O1 Nb1 O1 79.84(10) 7 .
N1 Nb1 N3 97.52(12) . .
O1 Nb1 N3 90.95(10) 7 .
O1 Nb1 N3 150.06(11) . .
N1 Nb1 N2 98.30(12) . .
O1 Nb1 N2 149.17(10) 7 .
O1 Nb1 N2 90.47(10) . .
N3 Nb1 N2 82.99(10) . .
N1 Nb1 Nb1 119.81(9) . 7
O1 Nb1 Nb1 39.99(7) 7 7
O1 Nb1 Nb1 39.85(7) . 7
N3 Nb1 Nb1 125.21(8) . 7
N2 Nb1 Nb1 124.36(7) . 7
Nb1 O1 Nb1 100.16(10) 7 .
C1 N1 Nb1 179.1(3) . .
C21 N2 C8 114.1(3) . .
C21 N2 Nb1 119.1(2) . .
C8 N2 Nb1 125.6(2) . .
C23 N3 C25 116.9(3) . .
C23 N3 Nb1 118.4(2) . .
C25 N3 Nb1 123.6(2) . .
C5 C1 C3 113.3(6) . .
C5 C1 N1 121.8(6) . .
C3 C1 N1 121.9(5) . .
C5 C1 C4 63.1(6) . .
C3 C1 C4 114.1(6) . .
N1 C1 C4 106.2(4) . .
C5 C1 C7 113.0(6) . .
C3 C1 C7 67.6(6) . .
N1 C1 C7 103.9(4) . .
C4 C1 C7 58.6(5) . .
C5 C1 C6 114.2(6) . .
C3 C1 C6 34.1(5) . .
N1 C1 C6 102.1(4) . .
C4 C1 C6 147.1(6) . .
C7 C1 C6 98.7(6) . .
C5 C1 C2 38.2(5) . .
C3 C1 C2 108.1(5) . .
N1 C1 C2 104.0(4) . .
C4 C1 C2 100.0(6) . .
C7 C1 C2 148.8(5) . .
C6 C1 C2 88.9(5) . .
C1 C2 H2A 109.5 . .
C1 C2 H2B 109.5 . .
H2A C2 H2B 109.5 . .
C1 C2 H2C 109.5 . .
H2A C2 H2C 109.5 . .
H2B C2 H2C 109.5 . .
C1 C3 H3A 109.5 . .
C1 C3 H3B 109.5 . .
H3A C3 H3B 109.5 . .
C1 C3 H3C 109.5 . .
H3A C3 H3C 109.5 . .
H3B C3 H3C 109.5 . .
C1 C4 H4A 109.5 . .
C1 C4 H4B 109.5 . .
H4A C4 H4B 109.5 . .
C1 C4 H4C 109.5 . .
H4A C4 H4C 109.5 . .
H4B C4 H4C 109.5 . .
C1 C5 H5A 109.5 . .
C1 C5 H5B 109.5 . .
H5A C5 H5B 109.5 . .
C1 C5 H5C 109.5 . .
H5A C5 H5C 109.5 . .
H5B C5 H5C 109.5 . .
C1 C6 H6A 109.5 . .
C1 C6 H6B 109.5 . .
H6A C6 H6B 109.5 . .
C1 C6 H6C 109.5 . .
H6A C6 H6C 109.5 . .
H6B C6 H6C 109.5 . .
C1 C7 H7A 109.5 . .
C1 C7 H7B 109.5 . .
H7A C7 H7B 109.5 . .
C1 C7 H7C 109.5 . .
H7A C7 H7C 109.5 . .
H7B C7 H7C 109.5 . .
C9 C8 C13 121.1(3) . .
C9 C8 N2 119.7(3) . .
C13 C8 N2 119.0(3) . .
C8 C9 C10 117.4(4) . .
C8 C9 C14 122.6(3) . .
C10 C9 C14 119.9(4) . .
C11 C10 C9 122.1(4) . .
C11 C10 H10A 119.0 . .
C9 C10 H10A 119.0 . .
C12 C11 C10 119.5(4) . .
C12 C11 H11A 120.3 . .
C10 C11 H11A 120.3 . .
C11 C12 C13 121.7(4) . .
C11 C12 H12A 119.1 . .
C13 C12 H12A 119.1 . .
C12 C13 C8 118.1(4) . .
C12 C13 C17 119.7(4) . .
C8 C13 C17 122.2(3) . .
C9 C14 C15 109.8(4) . .
C9 C14 C16 112.3(3) . .
C15 C14 C16 110.6(3) . .
C9 C14 H14A 108.0 . .
C15 C14 H14A 108.0 . .
C16 C14 H14A 108.0 . .
C14 C15 H15A 109.5 . .
C14 C15 H15B 109.5 . .
H15A C15 H15B 109.5 . .
C14 C15 H15C 109.5 . .
H15A C15 H15C 109.5 . .
H15B C15 H15C 109.5 . .
C14 C16 H16A 109.5 . .
C14 C16 H16B 109.5 . .
H16A C16 H16B 109.5 . .
C14 C16 H16C 109.5 . .
H16A C16 H16C 109.5 . .
H16B C16 H16C 109.5 . .
C19A C17 C18B 127.5(7) . .
C19A C17 C13 112.3(5) . .
C18B C17 C13 118.0(5) . .
C19A C17 C18A 108.2(10) . .
C18B C17 C18A 46.2(5) . .
C13 C17 C18A 103.8(5) . .
C19A C17 C19B 29.7(5) . .
C18B C17 C19B 107.5(8) . .
C13 C17 C19B 117.9(5) . .
C18A C17 C19B 78.7(8) . .
C19A C17 H17A 110.8 . .
C18B C17 H17A 64.7 . .
C13 C17 H17A 110.8 . .
C18A C17 H17A 110.8 . .
C19B C17 H17A 126.4 . .
C17 C18A H18A 109.5 . .
C17 C18A H18B 109.5 . .
C17 C18A H18C 109.5 . .
C17 C18B H18D 109.5 . .
C17 C18B H18E 109.5 . .
H18D C18B H18E 109.5 . .
C17 C18B H18F 109.5 . .
H18D C18B H18F 109.5 . .
H18E C18B H18F 109.5 . .
C17 C19A H19A 109.5 . .
C17 C19A H19B 109.5 . .
H19A C19A H19B 109.5 . .
C17 C19A H19C 109.5 . .
H19A C19A H19C 109.5 . .
H19B C19A H19C 109.5 . .
C17 C19B H19D 109.5 . .
C17 C19B H19E 109.5 . .
H19D C19B H19E 109.5 . .
C17 C19B H19F 109.5 . .
H19D C19B H19F 109.5 . .
H19E C19B H19F 109.5 . .
C21 C20 H20A 109.5 . .
C21 C20 H20B 109.5 . .
H20A C20 H20B 109.5 . .
C21 C20 H20C 109.5 . .
H20A C20 H20C 109.5 . .
H20B C20 H20C 109.5 . .
N2 C21 C22 124.0(3) . .
N2 C21 C20 121.0(3) . .
C22 C21 C20 114.9(3) . .
C23 C22 C21 128.9(3) . .
C23 C22 H22A 115.6 . .
C21 C22 H22A 115.6 . .
N3 C23 C22 123.9(3) . .
N3 C23 C24 120.6(3) . .
C22 C23 C24 115.5(3) . .
C23 C24 H24A 109.5 . .
C23 C24 H24B 109.5 . .
H24A C24 H24B 109.5 . .
C23 C24 H24C 109.5 . .
H24A C24 H24C 109.5 . .
H24B C24 H24C 109.5 . .
C30 C25 C26 120.0(3) . .
C30 C25 N3 119.1(3) . .
C26 C25 N3 120.2(3) . .
C27 C26 C25 118.2(5) . .
C27 C26 C31 118.9(4) . .
C25 C26 C31 122.9(3) . .
C28 C27 C26 121.8(5) . .
C28 C27 H27A 119.1 . .
C26 C27 H27A 119.1 . .
C27 C28 C29 120.3(5) . .
C27 C28 H28A 119.9 . .
C29 C28 H28A 119.9 . .
C28 C29 C30 121.4(5) . .
C28 C29 H29A 119.3 . .
C30 C29 H29A 119.3 . .
C29 C30 C25 118.4(4) . .
C29 C30 C34 120.0(4) . .
C25 C30 C34 121.7(3) . .
C26 C31 C32 109.7(4) . .
C26 C31 C33 113.8(4) . .
C32 C31 C33 109.0(3) . .
C26 C31 H31A 108.1 . .
C32 C31 H31A 108.1 . .
C33 C31 H31A 108.1 . .
C31 C32 H32A 109.5 . .
C31 C32 H32B 109.5 . .
H32A C32 H32B 109.5 . .
C31 C32 H32C 109.5 . .
H32A C32 H32C 109.5 . .
H32B C32 H32C 109.5 . .
C31 C33 H33A 109.5 . .
C31 C33 H33B 109.5 . .
H33A C33 H33B 109.5 . .
C31 C33 H33C 109.5 . .
H33A C33 H33C 109.5 . .
H33B C33 H33C 109.5 . .
C35 C34 C30 111.6(5) . .
C35 C34 C36 108.5(5) . .
C30 C34 C36 111.4(4) . .
C35 C34 H34A 108.4 . .
C30 C34 H34A 108.4 . .
C36 C34 H34A 108.4 . .
C34 C35 H35A 109.5 . .
C34 C35 H35B 109.5 . .
H35A C35 H35B 109.5 . .
C34 C35 H35C 109.5 . .
H35A C35 H35C 109.5 . .
H35B C35 H35C 109.5 . .
C34 C36 H36A 109.5 . .
C34 C36 H36B 109.5 . .
H36A C36 H36B 109.5 . .
C34 C36 H36C 109.5 . .
H36A C36 H36C 109.5 . .
H36B C36 H36C 109.5 . .

loop_
_geom_bond_atom_site_label_1
_geom_bond_atom_site_label_2
_geom_bond_distance
_geom_bond_site_symmetry_2
Nb1 N1 1.764(3) .
Nb1 O1 1.961(2) 7
Nb1 O1 1.967(2) .
Nb1 N3 2.218(3) .
Nb1 N2 2.227(3) .
Nb1 Nb1 3.0128(6) 7
O1 Nb1 1.961(2) 7
N1 C1 1.452(5) .
N2 C21 1.337(4) .
N2 C8 1.457(4) .
N3 C23 1.345(5) .
N3 C25 1.441(4) .
C1 C5 1.348(10) .
C1 C3 1.392(9) .
C1 C4 1.598(8) .
C1 C7 1.664(9) .
C1 C6 1.667(10) .
C1 C2 1.671(9) .
C2 H2A 0.9800 .
C2 H2B 0.9800 .
C2 H2C 0.9800 .
C3 H3A 0.9800 .
C3 H3B 0.9800 .
C3 H3C 0.9800 .
C4 H4A 0.9800 .
C4 H4B 0.9800 .
C4 H4C 0.9800 .
C5 H5A 0.9800 .
C5 H5B 0.9800 .
C5 H5C 0.9800 .
C6 H6A 0.9800 .
C6 H6B 0.9800 .
C6 H6C 0.9800 .
C7 H7A 0.9800 .
C7 H7B 0.9800 .
C7 H7C 0.9800 .
C8 C9 1.400(5) .
C8 C13 1.402(5) .
C9 C10 1.400(5) .
C9 C14 1.508(5) .
C10 C11 1.367(7) .
C10 H10A 0.9500 .
C11 C12 1.365(7) .
C11 H11A 0.9500 .
C12 C13 1.393(5) .
C12 H12A 0.9500 .
C13 C17 1.501(6) .
C14 C15 1.532(6) .
C14 C16 1.544(6) .
C14 H14A 1.0000 .
C15 H15A 0.9800 .
C15 H15B 0.9800 .
C15 H15C 0.9800 .
C16 H16A 0.9800 .
C16 H16B 0.9800 .
C16 H16C 0.9800 .
C17 C19A 1.399(9) .
C17 C18B 1.471(9) .
C17 C18A 1.621(9) .
C17 C19B 1.639(12) .
C17 H17A 1.0000 .
C18A H18A 0.9800 .
C18A H18B 0.9800 .
C18A H18C 0.9800 .
C18B H18D 0.9800 .
C18B H18E 0.9800 .
C18B H18F 0.9800 .
C19A H19A 0.9800 .
C19A H19B 0.9800 .
C19A H19C 0.9800 .
C19B H19D 0.9800 .
C19B H19E 0.9800 .
C19B H19F 0.9800 .
C20 C21 1.512(4) .
C20 H20A 0.9800 .
C20 H20B 0.9800 .
C20 H20C 0.9800 .
C21 C22 1.393(5) .
C22 C23 1.389(5) .
C22 H22A 0.9500 .
C23 C24 1.520(5) .
C24 H24A 0.9800 .
C24 H24B 0.9800 .
C24 H24C 0.9800 .
C25 C30 1.409(5) .
C25 C26 1.415(5) .
C26 C27 1.404(6) .
C26 C31 1.508(6) .
C27 C28 1.348(8) .
C27 H27A 0.9500 .
C28 C29 1.375(8) .
C28 H28A 0.9500 .
C29 C30 1.398(6) .
C29 H29A 0.9500 .
C30 C34 1.507(6) .
C31 C32 1.539(5) .
C31 C33 1.541(6) .
C31 H31A 1.0000 .
C32 H32A 0.9800 .
C32 H32B 0.9800 .
C32 H32C 0.9800 .
C33 H33A 0.9800 .
C33 H33B 0.9800 .
C33 H33C 0.9800 .
C34 C35 1.468(7) .
C34 C36 1.526(7) .
C34 H34A 1.0000 .
C35 H35A 0.9800 .
C35 H35B 0.9800 .
C35 H35C 0.9800 .
C36 H36A 0.9800 .
C36 H36B 0.9800 .
C36 H36C 0.9800 .

loop_
_geom_torsion_atom_site_label_1
_geom_torsion_atom_site_label_2
_geom_torsion_atom_site_label_3
_geom_torsion_atom_site_label_4
_geom_torsion
_geom_torsion_site_symmetry_1
_geom_torsion_site_symmetry_4
N1 Nb1 O1 Nb1 110.25(13) . 7
O1 Nb1 O1 Nb1 0.0 7 7
N3 Nb1 O1 Nb1 -73.9(2) . 7
N2 Nb1 O1 Nb1 -150.57(11) . 7
O1 Nb1 N1 C1 -106(16) 7 .
O1 Nb1 N1 C1 166(100) . .
N3 Nb1 N1 C1 -11(16) . .
N2 Nb1 N1 C1 73(16) . .
Nb1 Nb1 N1 C1 -150(16) 7 .
N1 Nb1 N2 C21 -54.9(3) . .
O1 Nb1 N2 C21 121.8(3) 7 .
O1 Nb1 N2 C21 -167.5(2) . .
N3 Nb1 N2 C21 41.8(2) . .
Nb1 Nb1 N2 C21 170.0(2) 7 .
N1 Nb1 N2 C8 112.1(3) . .
O1 Nb1 N2 C8 -71.2(3) 7 .
O1 Nb1 N2 C8 -0.5(3) . .
N3 Nb1 N2 C8 -151.2(3) . .
Nb1 Nb1 N2 C8 -22.9(3) 7 .
N1 Nb1 N3 C23 53.6(3) . .
O1 Nb1 N3 C23 166.5(3) 7 .
O1 Nb1 N3 C23 -122.5(3) . .
N2 Nb1 N3 C23 -43.9(3) . .
Nb1 Nb1 N3 C23 -171.4(2) 7 .
N1 Nb1 N3 C25 -114.0(3) . .
O1 Nb1 N3 C25 -1.2(3) 7 .
O1 Nb1 N3 C25 69.9(3) . .
N2 Nb1 N3 C25 148.5(3) . .
Nb1 Nb1 N3 C25 21.0(3) 7 .
Nb1 N1 C1 C5 -128(16) . .
Nb1 N1 C1 C3 73(16) . .
Nb1 N1 C1 C4 -60(17) . .
Nb1 N1 C1 C7 1(17) . .
Nb1 N1 C1 C6 103(16) . .
Nb1 N1 C1 C2 -165(100) . .
C21 N2 C8 C9 85.6(4) . .
Nb1 N2 C8 C9 -82.0(4) . .
C21 N2 C8 C13 -89.4(4) . .
Nb1 N2 C8 C13 103.1(3) . .
C13 C8 C9 C10 3.1(6) . .
N2 C8 C9 C10 -171.7(3) . .
C13 C8 C9 C14 -176.1(4) . .
N2 C8 C9 C14 9.1(6) . .
C8 C9 C10 C11 -0.8(6) . .
C14 C9 C10 C11 178.4(4) . .
C9 C10 C11 C12 -1.5(7) . .
C10 C11 C12 C13 1.7(6) . .
C11 C12 C13 C8 0.6(6) . .
C11 C12 C13 C17 -179.0(4) . .
C9 C8 C13 C12 -3.0(5) . .
N2 C8 C13 C12 171.9(3) . .
C9 C8 C13 C17 176.5(4) . .
N2 C8 C13 C17 -8.6(5) . .
C8 C9 C14 C15 114.8(4) . .
C10 C9 C14 C15 -64.4(5) . .
C8 C9 C14 C16 -121.7(4) . .
C10 C9 C14 C16 59.1(5) . .
C12 C13 C17 C19A -85.3(10) . .
C8 C13 C17 C19A 95.1(10) . .
C12 C13 C17 C18B 78.8(6) . .
C8 C13 C17 C18B -100.8(6) . .
C12 C13 C17 C18A 31.4(5) . .
C8 C13 C17 C18A -148.2(5) . .
C12 C13 C17 C19B -53.0(9) . .
C8 C13 C17 C19B 127.4(8) . .
C8 N2 C21 C22 170.4(3) . .
Nb1 N2 C21 C22 -21.2(4) . .
C8 N2 C21 C20 -5.9(4) . .
Nb1 N2 C21 C20 162.5(2) . .
N2 C21 C22 C23 -18.8(6) . .
C20 C21 C22 C23 157.7(4) . .
C25 N3 C23 C22 -165.6(3) . .
Nb1 N3 C23 C22 25.9(5) . .
C25 N3 C23 C24 12.2(5) . .
Nb1 N3 C23 C24 -156.2(3) . .
C21 C22 C23 N3 16.0(6) . .
C21 C22 C23 C24 -162.0(4) . .
C23 N3 C25 C30 86.7(4) . .
Nb1 N3 C25 C30 -105.5(3) . .
C23 N3 C25 C26 -84.4(4) . .
Nb1 N3 C25 C26 83.4(4) . .
C30 C25 C26 C27 1.5(6) . .
N3 C25 C26 C27 172.5(4) . .
C30 C25 C26 C31 179.6(4) . .
N3 C25 C26 C31 -9.4(5) . .
C25 C26 C27 C28 -1.0(7) . .
C31 C26 C27 C28 -179.1(4) . .
C26 C27 C28 C29 1.0(8) . .
C27 C28 C29 C30 -1.6(8) . .
C28 C29 C30 C25 2.1(7) . .
C28 C29 C30 C34 -177.3(4) . .
C26 C25 C30 C29 -2.1(6) . .
N3 C25 C30 C29 -173.2(4) . .
C26 C25 C30 C34 177.3(4) . .
N3 C25 C30 C34 6.3(6) . .
C27 C26 C31 C32 68.3(5) . .
C25 C26 C31 C32 -109.7(4) . .
C27 C26 C31 C33 -54.1(5) . .
C25 C26 C31 C33 127.9(4) . .
C29 C30 C34 C35 -43.6(6) . .
C25 C30 C34 C35 137.0(5) . .
C29 C30 C34 C36 77.8(6) . .
C25 C30 C34 C36 -101.6(5) . .
